data_7105456
loop_
_publ_author_name
'Gaillard, Sylvain'
'Slawin, Alexandra M. Z.'
'Nolan, Steven P.'

_publ_section_title
;
 A N-heterocyclic carbene gold hydroxide complex: a golden synthon
;
_journal_issue 16
_journal_name_full 'Chemical Communications'
_journal_page_first 2742
_journal_paper_doi 10.1039/c0cc00018c
_journal_volume 46
_journal_year 2010
_chemical_formula_moiety 'C29 H39 Au N2 O2,0.5(C H Cl3)'
_chemical_formula_sum 'C29.5 H39.5 Au Cl1.5 N2 O2'
_chemical_formula_weight 704.27
_chemical_name_systematic
;
?
;
_space_group_IT_number 14
_symmetry_cell_setting monoclinic
_symmetry_space_group_name_Hall '-P 2ybc'
_symmetry_space_group_name_H-M 'P 1 21/c 1'
_atom_sites_solution_hydrogens geom
_atom_sites_solution_primary direct
_atom_sites_solution_secondary difmap
_audit_creation_method SHELXL-97
_cell_angle_alpha 90.00
_cell_angle_beta 117.753(7)
_cell_angle_gamma 90.00
_cell_formula_units_Z 8
_cell_length_a 17.530(5)
_cell_length_b 23.690(6)
_cell_length_c 16.642(5)
_cell_measurement_reflns_used 11018
_cell_measurement_temperature 93(2)
_cell_measurement_theta_max 28.4072
_cell_measurement_theta_min 2.1633
_cell_volume 6116(3)
_computing_cell_refinement 'CrystalClear (Rigaku Corp., 2004)'
_computing_data_collection 'CrystalClear (Rigaku Corp., 2004)'
_computing_data_reduction 'CrystalClear (Rigaku Corp., 2004)'
_computing_molecular_graphics 'Bruker SHELXTL'
_computing_publication_material 'Bruker SHELXTL'
_computing_structure_refinement 'SHELXL-97 (Sheldrick, 1997)'
_computing_structure_solution 'SHELXS-97 (Sheldrick, 1990)'
_diffrn_ambient_temperature 93(2)
_diffrn_measured_fraction_theta_full 0.998
_diffrn_measured_fraction_theta_max 0.996
_diffrn_measurement_device_type CCD
_diffrn_measurement_method '\w and \f scans'
_diffrn_radiation_monochromator confocal
_diffrn_radiation_source 'rotating anode'
_diffrn_radiation_type MoK\a
_diffrn_radiation_wavelength 0.71073
_diffrn_reflns_av_R_equivalents 0.1439
_diffrn_reflns_av_sigmaI/netI 0.2215
_diffrn_reflns_limit_h_max 21
_diffrn_reflns_limit_h_min -17
_diffrn_reflns_limit_k_max 26
_diffrn_reflns_limit_k_min -28
_diffrn_reflns_limit_l_max 16
_diffrn_reflns_limit_l_min -19
_diffrn_reflns_number 38764
_diffrn_reflns_theta_full 25.00
_diffrn_reflns_theta_max 25.31
_diffrn_reflns_theta_min 2.16
_exptl_absorpt_coefficient_mu 4.968
_exptl_absorpt_correction_T_max 1.0000
_exptl_absorpt_correction_T_min 0.6461
_exptl_absorpt_correction_type multi-scan
_exptl_absorpt_process_details 'Jacobson, R. (1998) Private communication'
_exptl_crystal_colour Colorless
_exptl_crystal_density_diffrn 1.530
_exptl_crystal_density_method 'not measured'
_exptl_crystal_description Platelet
_exptl_crystal_F_000 2808
_exptl_crystal_size_max 0.1000
_exptl_crystal_size_mid 0.1000
_exptl_crystal_size_min 0.0300
_refine_diff_density_max 3.233
_refine_diff_density_min -2.925
_refine_diff_density_rms 0.173
_refine_ls_extinction_method none
_refine_ls_goodness_of_fit_ref 0.976
_refine_ls_hydrogen_treatment constr
_refine_ls_matrix_type full
_refine_ls_number_parameters 652
_refine_ls_number_reflns 11111
_refine_ls_number_restraints 6
_refine_ls_restrained_S_all 0.976
_refine_ls_R_factor_all 0.1880
_refine_ls_R_factor_gt 0.0825
_refine_ls_shift/su_max 0.008
_refine_ls_shift/su_mean 0.000
_refine_ls_structure_factor_coef Fsqd
_refine_ls_weighting_details 'calc w=1/[\s^2^(Fo^2^)+(0.0506P)^2^+0.0000P] where P=(Fo^2^+2Fc^2^)/3'
_refine_ls_weighting_scheme calc
_refine_ls_wR_factor_gt 0.1571
_refine_ls_wR_factor_ref 0.1962
_reflns_number_gt 5174
_reflns_number_total 11111
_reflns_threshold_expression >2sigma(I)
_cod_data_source_file c0cc00018c.txt
_cod_data_source_block snsg22
_cod_depositor_comments
;
The following automatic conversions were performed:
'_symmetry_cell_setting' value 'Monoclinic' changed to 'monoclinic'
according to '/home/saulius/struct/CIF-dictionaries/cif_core.dic'
dictionary named 'cif_core.dic' version 2.4.1 from 2010-06-29.

Automatic conversion script
Id: cif_fix_enum 1527 2010-12-29 10:47:43Z saulius 
;
_cod_original_sg_symbol_H-M P2(1)/c
_cod_original_formula_sum 'C29.50 H39.50 Au Cl1.50 N2 O2'
_cod_database_code 7105456

loop_
_symmetry_equiv_pos_as_xyz
'x, y, z'
'-x, y+1/2, -z+1/2'
'-x, -y, -z'
'x, -y-1/2, z-1/2'

loop_
_atom_site_label
_atom_site_type_symbol
_atom_site_fract_x
_atom_site_fract_y
_atom_site_fract_z
_atom_site_U_iso_or_equiv
_atom_site_adp_type
_atom_site_occupancy
_atom_site_symmetry_multiplicity
_atom_site_calc_flag
_atom_site_refinement_flags
_atom_site_disorder_assembly
_atom_site_disorder_group
Au1 Au 0.09849(4) 0.23256(3) 0.40221(5) 0.0474(2) Uani 1 1 d . . .
C1 C 0.0970(8) 0.1492(6) 0.4064(12) 0.043(4) Uani 1 1 d . . .
N2 N 0.0838(7) 0.1139(6) 0.3357(9) 0.048(3) Uani 1 1 d . . .
C3 C 0.0959(9) 0.0589(7) 0.3699(14) 0.055(5) Uani 1 1 d . . .
H3A H 0.0951 0.0258 0.3373 0.066 Uiso 1 1 calc R . .
C4 C 0.1088(9) 0.0603(8) 0.4558(13) 0.057(5) Uani 1 1 d . . .
H4A H 0.1147 0.0289 0.4938 0.068 Uiso 1 1 calc R . .
N5 N 0.1118(7) 0.1162(6) 0.4774(10) 0.047(3) Uani 1 1 d . . .
C6 C 0.0723(15) 0.1320(7) 0.2473(14) 0.070(6) Uani 1 1 d . . .
C7 C 0.1511(18) 0.1399(10) 0.2460(16) 0.100(8) Uani 1 1 d . . .
C8 C 0.1336(17) 0.1639(12) 0.158(2) 0.117(10) Uani 1 1 d U . .
H8A H 0.1819 0.1718 0.1489 0.140 Uiso 1 1 calc R . .
C9 C 0.059(3) 0.1752(10) 0.092(2) 0.142(14) Uani 1 1 d . . .
H9A H 0.0543 0.1936 0.0398 0.171 Uiso 1 1 calc R . .
C10 C -0.018(2) 0.1605(10) 0.0971(18) 0.135(11) Uani 1 1 d . . .
H10A H -0.0731 0.1656 0.0459 0.162 Uiso 1 1 calc R . .
C11 C -0.0116(19) 0.1388(9) 0.1767(16) 0.106(9) Uani 1 1 d . . .
C12 C 0.2383(15) 0.1326(10) 0.321(2) 0.115(10) Uani 1 1 d . . .
H12A H 0.2326 0.1173 0.3739 0.137 Uiso 1 1 calc R . .
C13 C 0.2858(18) 0.0873(9) 0.293(2) 0.155(14) Uani 1 1 d . . .
H13A H 0.2514 0.0526 0.2750 0.233 Uiso 1 1 calc R . .
H13B H 0.3422 0.0793 0.3448 0.233 Uiso 1 1 calc R . .
H13C H 0.2937 0.1014 0.2422 0.233 Uiso 1 1 calc R . .
C14 C 0.2919(12) 0.1856(9) 0.3522(19) 0.136(12) Uani 1 1 d . . .
H14A H 0.2607 0.2142 0.3680 0.203 Uiso 1 1 calc R . .
H14B H 0.3028 0.1999 0.3033 0.203 Uiso 1 1 calc R . .
H14C H 0.3468 0.1771 0.4056 0.203 Uiso 1 1 calc R . .
C15 C -0.0889(13) 0.1212(9) 0.1893(15) 0.081(6) Uani 1 1 d . . .
H15A H -0.0683 0.0971 0.2449 0.097 Uiso 1 1 calc R . .
C16 C -0.1531(15) 0.0879(9) 0.1084(13) 0.121(10) Uani 1 1 d . . .
H16A H -0.2023 0.0774 0.1181 0.181 Uiso 1 1 calc R . .
H16B H -0.1254 0.0537 0.1012 0.181 Uiso 1 1 calc R . .
H16C H -0.1733 0.1111 0.0535 0.181 Uiso 1 1 calc R . .
C17 C -0.1327(15) 0.1726(12) 0.2014(18) 0.147(11) Uani 1 1 d . . .
H17A H -0.0910 0.1949 0.2528 0.220 Uiso 1 1 calc R . .
H17B H -0.1801 0.1610 0.2133 0.220 Uiso 1 1 calc R . .
H17C H -0.1554 0.1956 0.1461 0.220 Uiso 1 1 calc R . .
C18 C 0.1298(11) 0.1383(7) 0.5640(12) 0.051(4) Uani 1 1 d . . .
C19 C 0.0579(15) 0.1475(8) 0.5819(15) 0.080(6) Uani 1 1 d . . .
C20 C 0.0806(19) 0.1704(10) 0.669(2) 0.109(9) Uani 1 1 d . . .
H20A H 0.0376 0.1775 0.6874 0.130 Uiso 1 1 calc R . .
C21 C 0.167(2) 0.1823(11) 0.7280(19) 0.116(9) Uani 1 1 d . . .
H21A H 0.1813 0.1991 0.7850 0.139 Uiso 1 1 calc R . .
C22 C 0.2292(16) 0.1717(10) 0.7088(15) 0.094(7) Uani 1 1 d . . .
H22A H 0.2867 0.1788 0.7539 0.113 Uiso 1 1 calc R . .
C23 C 0.2157(12) 0.1505(6) 0.6251(12) 0.056(5) Uani 1 1 d . . .
C24 C -0.0341(14) 0.1337(10) 0.5100(18) 0.106(8) Uani 1 1 d . . .
H24A H -0.0322 0.1075 0.4638 0.127 Uiso 1 1 calc R . .
C25 C -0.0833(15) 0.1046(9) 0.557(2) 0.145(13) Uani 1 1 d . . .
H25A H -0.0538 0.0695 0.5859 0.217 Uiso 1 1 calc R . .
H25B H -0.1425 0.0962 0.5112 0.217 Uiso 1 1 calc R . .
H25C H -0.0843 0.1301 0.6028 0.217 Uiso 1 1 calc R . .
C26 C -0.0826(12) 0.1869(11) 0.4635(19) 0.153(13) Uani 1 1 d . . .
H26A H -0.0546 0.2047 0.4310 0.229 Uiso 1 1 calc R . .
H26B H -0.0824 0.2132 0.5091 0.229 Uiso 1 1 calc R . .
H26C H -0.1422 0.1773 0.4204 0.229 Uiso 1 1 calc R . .
C27 C 0.2886(10) 0.1417(7) 0.6031(12) 0.055(5) Uani 1 1 d . . .
H27A H 0.2634 0.1308 0.5377 0.066 Uiso 1 1 calc R . .
C28 C 0.3472(13) 0.0947(9) 0.6588(15) 0.109(8) Uani 1 1 d . . .
H28A H 0.3136 0.0601 0.6495 0.163 Uiso 1 1 calc R . .
H28B H 0.3744 0.1051 0.7232 0.163 Uiso 1 1 calc R . .
H28C H 0.3918 0.0885 0.6400 0.163 Uiso 1 1 calc R . .
C29 C 0.3413(12) 0.1947(8) 0.6167(17) 0.120(10) Uani 1 1 d . . .
H29A H 0.3033 0.2256 0.5812 0.180 Uiso 1 1 calc R . .
H29B H 0.3849 0.1880 0.5966 0.180 Uiso 1 1 calc R . .
H29C H 0.3698 0.2049 0.6812 0.180 Uiso 1 1 calc R . .
O30 O 0.0986(6) 0.3189(4) 0.3978(7) 0.046(3) Uani 1 1 d . . .
C30 C 0.1711(13) 0.3436(8) 0.4489(15) 0.066(6) Uani 1 1 d . . .
O31 O 0.2364(9) 0.3194(6) 0.5021(9) 0.088(4) Uani 1 1 d . . .
C31 C 0.1685(10) 0.4082(7) 0.4370(12) 0.066(5) Uani 1 1 d . . .
H31A H 0.1414 0.4255 0.4708 0.099 Uiso 1 1 calc R . .
H31B H 0.1351 0.4176 0.3724 0.099 Uiso 1 1 calc R . .
H31C H 0.2274 0.4226 0.4601 0.099 Uiso 1 1 calc R . .
Au41 Au 0.64800(4) 0.41686(3) 0.75498(5) 0.0556(2) Uani 1 1 d . . .
C41 C 0.5450(9) 0.3775(6) 0.7421(10) 0.038(4) Uani 1 1 d . . .
N42 N 0.5379(7) 0.3426(5) 0.8009(9) 0.045(3) Uani 1 1 d . . .
C43 C 0.4089(8) 0.3427(6) 0.6819(11) 0.035(4) Uani 1 1 d . . .
H43A H 0.3502 0.3356 0.6401 0.041 Uiso 1 1 calc R . .
C44 C 0.4540(9) 0.3194(7) 0.7636(11) 0.046(4) Uani 1 1 d . . .
H44A H 0.4338 0.2923 0.7914 0.056 Uiso 1 1 calc R . .
N45 N 0.4660(7) 0.3800(5) 0.6703(9) 0.041(3) Uani 1 1 d . . .
C46 C 0.4410(8) 0.4110(7) 0.5876(11) 0.043(4) Uani 1 1 d . . .
C47 C 0.3988(9) 0.4632(7) 0.5778(12) 0.052(5) Uani 1 1 d . . .
C48 C 0.3738(10) 0.4928(7) 0.4977(13) 0.052(5) Uani 1 1 d . . .
H48A H 0.3440 0.5276 0.4886 0.062 Uiso 1 1 calc R . .
C49 C 0.3919(10) 0.4722(9) 0.4315(15) 0.078(7) Uani 1 1 d . . .
H49A H 0.3746 0.4934 0.3773 0.094 Uiso 1 1 calc R . .
C50 C 0.4341(11) 0.4220(8) 0.4410(12) 0.061(5) Uani 1 1 d . . .
H50A H 0.4459 0.4085 0.3942 0.074 Uiso 1 1 calc R . .
C51 C 0.4595(9) 0.3910(6) 0.5216(12) 0.047(4) Uani 1 1 d . . .
C52 C 0.3844(9) 0.4862(6) 0.6556(11) 0.047(4) Uani 1 1 d . . .
H52A H 0.3808 0.4534 0.6916 0.056 Uiso 1 1 calc R . .
C53 C 0.4577(10) 0.5234(7) 0.7180(12) 0.066(5) Uani 1 1 d . . .
H53A H 0.5118 0.5022 0.7422 0.100 Uiso 1 1 calc R . .
H53B H 0.4475 0.5362 0.7682 0.100 Uiso 1 1 calc R . .
H53C H 0.4615 0.5563 0.6842 0.100 Uiso 1 1 calc R . .
C54 C 0.2990(11) 0.5207(7) 0.6202(14) 0.083(6) Uani 1 1 d . . .
H54A H 0.2916 0.5340 0.6718 0.125 Uiso 1 1 calc R . .
H54B H 0.2502 0.4965 0.5815 0.125 Uiso 1 1 calc R . .
H54C H 0.3015 0.5531 0.5850 0.125 Uiso 1 1 calc R . .
C55 C 0.5039(10) 0.3341(7) 0.5300(11) 0.053(4) Uani 1 1 d . . .
H55A H 0.5158 0.3181 0.5902 0.063 Uiso 1 1 calc R . .
C56 C 0.5939(10) 0.3421(7) 0.5316(13) 0.073(6) Uani 1 1 d . . .
H56A H 0.6217 0.3052 0.5386 0.109 Uiso 1 1 calc R . .
H56B H 0.6306 0.3665 0.5826 0.109 Uiso 1 1 calc R . .
H56C H 0.5854 0.3595 0.4745 0.109 Uiso 1 1 calc R . .
C57 C 0.4495(12) 0.2918(8) 0.4597(15) 0.092(7) Uani 1 1 d . . .
H57A H 0.3946 0.2871 0.4612 0.137 Uiso 1 1 calc R . .
H57B H 0.4798 0.2556 0.4725 0.137 Uiso 1 1 calc R . .
H57C H 0.4384 0.3052 0.3995 0.137 Uiso 1 1 calc R . .
C58 C 0.6062(9) 0.3228(7) 0.8839(11) 0.044(4) Uani 1 1 d . . .
C59 C 0.6515(10) 0.2742(7) 0.8813(11) 0.048(4) Uani 1 1 d . . .
C60 C 0.7227(10) 0.2599(8) 0.9656(15) 0.065(6) Uani 1 1 d . . .
H60A H 0.7576 0.2286 0.9679 0.077 Uiso 1 1 calc R . .
C61 C 0.7429(12) 0.2887(9) 1.0424(15) 0.073(6) Uani 1 1 d . . .
H61A H 0.7882 0.2755 1.0982 0.087 Uiso 1 1 calc R . .
C62 C 0.6997(12) 0.3365(8) 1.0418(12) 0.063(5) Uani 1 1 d . . .
H62A H 0.7180 0.3584 1.0954 0.076 Uiso 1 1 calc R . .
C63 C 0.6300(9) 0.3526(7) 0.9638(12) 0.051(5) Uani 1 1 d . . .
C64 C 0.6293(11) 0.2433(7) 0.7962(15) 0.068(6) Uani 1 1 d . . .
H64A H 0.5728 0.2586 0.7492 0.082 Uiso 1 1 calc R . .
C65 C 0.6942(12) 0.2530(8) 0.7616(15) 0.088(7) Uani 1 1 d . . .
H65A H 0.7018 0.2936 0.7568 0.132 Uiso 1 1 calc R . .
H65B H 0.6734 0.2355 0.7017 0.132 Uiso 1 1 calc R . .
H65C H 0.7495 0.2361 0.8039 0.132 Uiso 1 1 calc R . .
C66 C 0.6174(12) 0.1786(6) 0.8027(13) 0.072(6) Uani 1 1 d . . .
H66A H 0.5741 0.1720 0.8232 0.108 Uiso 1 1 calc R . .
H66B H 0.6724 0.1619 0.8461 0.108 Uiso 1 1 calc R . .
H66C H 0.5982 0.1614 0.7428 0.108 Uiso 1 1 calc R . .
C67 C 0.5836(12) 0.4087(8) 0.9619(12) 0.068(5) Uani 1 1 d . . .
H67A H 0.5340 0.4138 0.9000 0.082 Uiso 1 1 calc R . .
C68 C 0.6436(15) 0.4609(8) 0.9847(15) 0.105(8) Uani 1 1 d . . .
H68A H 0.6654 0.4640 0.9403 0.158 Uiso 1 1 calc R . .
H68B H 0.6922 0.4566 1.0457 0.158 Uiso 1 1 calc R . .
H68C H 0.6112 0.4951 0.9826 0.158 Uiso 1 1 calc R . .
C69 C 0.5483(12) 0.4047(9) 1.0323(13) 0.087(6) Uani 1 1 d . . .
H69A H 0.5087 0.3726 1.0170 0.130 Uiso 1 1 calc R . .
H69B H 0.5175 0.4395 1.0307 0.130 Uiso 1 1 calc R . .
H69C H 0.5964 0.3994 1.0933 0.130 Uiso 1 1 calc R . .
O70 O 0.7522(8) 0.4536(6) 0.7502(11) 0.104(6) Uani 1 1 d . . .
C70 C 0.8029(15) 0.4768(9) 0.809(2) 0.093(9) Uani 1 1 d . . .
O71 O 0.8055(16) 0.4744(10) 0.8842(16) 0.194(13) Uani 1 1 d . . .
C71 C 0.8725(10) 0.5101(7) 0.8021(13) 0.073(6) Uani 1 1 d . . .
H71A H 0.8773 0.4978 0.7484 0.109 Uiso 1 1 calc R . .
H71B H 0.9275 0.5040 0.8565 0.109 Uiso 1 1 calc R . .
H71C H 0.8579 0.5504 0.7965 0.109 Uiso 1 1 calc R . .
C81 C -0.0731(14) 0.3943(11) 0.3374(16) 0.111(9) Uani 1 1 d . . .
H81A H -0.0185 0.3720 0.3616 0.133 Uiso 1 1 calc R . .
Cl1 Cl -0.1472(6) 0.3560(6) 0.3407(7) 0.236(6) Uani 1 1 d . . .
Cl2 Cl -0.0934(13) 0.4191(5) 0.2415(8) 0.340(10) Uani 1 1 d . . .
Cl3 Cl -0.0569(6) 0.4556(5) 0.4126(8) 0.239(6) Uani 1 1 d . . .

loop_
_atom_site_aniso_label
_atom_site_aniso_U_11
_atom_site_aniso_U_22
_atom_site_aniso_U_33
_atom_site_aniso_U_23
_atom_site_aniso_U_13
_atom_site_aniso_U_12
Au1 0.0473(4) 0.0492(4) 0.0487(5) -0.0047(3) 0.0248(3) -0.0075(3)
C1 0.033(8) 0.035(9) 0.072(13) -0.010(10) 0.035(9) 0.009(7)
N2 0.043(7) 0.049(9) 0.064(10) -0.009(8) 0.035(7) -0.021(7)
C3 0.042(9) 0.036(11) 0.111(17) -0.023(11) 0.056(11) -0.007(8)
C4 0.052(10) 0.058(13) 0.082(15) 0.022(11) 0.049(10) -0.002(9)
N5 0.046(8) 0.043(9) 0.054(11) 0.007(8) 0.025(7) 0.008(7)
C6 0.132(18) 0.044(11) 0.076(16) -0.017(10) 0.084(15) -0.050(12)
C7 0.16(2) 0.095(18) 0.081(18) -0.056(15) 0.085(18) -0.071(17)
C8 0.117(10) 0.117(10) 0.117(10) 0.0000(10) 0.054(5) -0.0002(10)
C9 0.31(5) 0.087(19) 0.12(3) -0.021(18) 0.18(3) -0.06(2)
C10 0.25(4) 0.075(18) 0.07(2) -0.007(15) 0.07(2) -0.03(2)
C11 0.16(2) 0.062(15) 0.045(16) -0.032(12) 0.003(16) -0.038(15)
C12 0.115(18) 0.109(19) 0.19(3) -0.09(2) 0.13(2) -0.068(16)
C13 0.25(3) 0.089(18) 0.25(3) -0.09(2) 0.23(3) -0.11(2)
C14 0.089(15) 0.098(18) 0.27(3) -0.11(2) 0.12(2) -0.062(14)
C15 0.063(12) 0.075(15) 0.086(17) 0.012(13) 0.019(12) 0.002(12)
C16 0.14(2) 0.087(18) 0.052(15) -0.023(13) -0.024(14) -0.011(15)
C17 0.095(19) 0.17(3) 0.12(2) 0.02(2) 0.006(17) 0.020(19)
C18 0.078(13) 0.039(10) 0.053(13) 0.019(9) 0.045(11) 0.021(9)
C19 0.13(2) 0.064(14) 0.073(16) 0.029(12) 0.068(16) 0.037(13)
C20 0.16(2) 0.085(18) 0.15(3) 0.031(19) 0.14(2) 0.032(18)
C21 0.17(3) 0.10(2) 0.10(2) -0.003(17) 0.09(2) 0.01(2)
C22 0.120(19) 0.11(2) 0.056(16) 0.020(14) 0.045(15) 0.030(15)
C23 0.083(13) 0.015(8) 0.048(13) 0.013(8) 0.011(11) 0.022(8)
C24 0.083(15) 0.13(2) 0.14(2) 0.031(18) 0.083(17) 0.053(15)
C25 0.16(2) 0.082(17) 0.29(4) 0.05(2) 0.19(3) 0.054(17)
C26 0.081(15) 0.18(3) 0.26(3) 0.14(3) 0.12(2) 0.068(17)
C27 0.067(11) 0.044(11) 0.052(12) -0.007(9) 0.026(10) 0.018(9)
C28 0.113(18) 0.078(16) 0.12(2) 0.002(15) 0.038(16) 0.046(14)
C29 0.065(13) 0.061(15) 0.19(3) -0.029(16) 0.026(16) -0.005(11)
O30 0.060(7) 0.040(6) 0.045(7) -0.005(5) 0.030(6) -0.008(5)
C30 0.073(13) 0.046(12) 0.092(17) -0.031(12) 0.050(13) -0.028(11)
O31 0.079(9) 0.085(11) 0.069(10) 0.009(8) 0.008(8) 0.012(8)
C31 0.058(11) 0.049(11) 0.071(14) -0.030(10) 0.014(10) -0.016(9)
Au41 0.0362(3) 0.0511(4) 0.0662(5) 0.0216(4) 0.0126(3) -0.0018(3)
C41 0.035(8) 0.042(10) 0.044(11) 0.009(8) 0.023(8) 0.005(7)
N42 0.044(8) 0.048(9) 0.050(10) 0.009(7) 0.028(7) 0.004(7)
C43 0.029(7) 0.033(9) 0.047(11) -0.003(8) 0.022(8) -0.003(7)
C44 0.048(9) 0.053(11) 0.049(12) 0.008(9) 0.032(9) -0.002(8)
N45 0.040(7) 0.031(7) 0.052(9) 0.014(7) 0.021(7) 0.001(6)
C46 0.030(8) 0.046(11) 0.043(11) -0.006(9) 0.009(7) 0.006(7)
C47 0.028(8) 0.046(11) 0.058(13) 0.010(10) 0.000(8) -0.004(8)
C48 0.046(10) 0.037(10) 0.069(14) 0.005(10) 0.025(10) 0.002(8)
C49 0.042(10) 0.079(16) 0.079(17) 0.042(13) -0.001(11) -0.013(10)
C50 0.067(11) 0.066(13) 0.060(13) 0.011(11) 0.038(10) -0.011(10)
C51 0.045(9) 0.032(9) 0.065(13) 0.008(9) 0.027(9) -0.007(8)
C52 0.065(11) 0.015(8) 0.052(12) 0.002(8) 0.019(9) -0.003(8)
C53 0.066(11) 0.049(12) 0.071(14) -0.001(10) 0.020(10) 0.028(9)
C54 0.073(13) 0.043(12) 0.118(19) -0.005(12) 0.031(13) 0.013(10)
C55 0.057(10) 0.062(12) 0.039(11) 0.004(9) 0.023(9) 0.004(9)
C56 0.066(12) 0.062(13) 0.091(16) -0.002(11) 0.038(11) -0.001(10)
C57 0.103(16) 0.060(14) 0.112(19) -0.026(14) 0.050(15) -0.006(12)
C58 0.050(10) 0.046(11) 0.044(12) 0.020(9) 0.026(9) 0.006(8)
C59 0.054(10) 0.050(11) 0.039(11) 0.009(9) 0.020(9) -0.001(9)
C60 0.043(10) 0.047(12) 0.103(18) 0.032(12) 0.033(12) 0.007(9)
C61 0.073(13) 0.057(14) 0.068(16) 0.018(12) 0.017(12) -0.016(12)
C62 0.080(13) 0.069(14) 0.029(11) 0.012(10) 0.016(10) -0.020(11)
C63 0.033(9) 0.068(13) 0.050(13) 0.008(10) 0.017(9) -0.005(8)
C64 0.062(11) 0.055(12) 0.110(18) 0.020(12) 0.059(12) 0.005(9)
C65 0.093(14) 0.071(14) 0.15(2) 0.007(14) 0.095(15) 0.013(12)
C66 0.116(15) 0.024(10) 0.085(15) 0.005(10) 0.055(13) 0.005(10)
C67 0.088(13) 0.087(16) 0.037(12) -0.003(10) 0.035(10) 0.005(12)
C68 0.16(2) 0.061(15) 0.101(19) -0.002(14) 0.070(17) -0.006(15)
C69 0.082(14) 0.103(17) 0.072(15) -0.002(13) 0.033(12) 0.014(12)
O70 0.041(7) 0.087(11) 0.138(14) 0.064(10) 0.002(8) -0.035(7)
C70 0.058(14) 0.047(14) 0.18(3) 0.009(17) 0.058(18) -0.011(11)
O71 0.26(3) 0.20(2) 0.19(2) -0.076(19) 0.17(2) -0.15(2)
C71 0.063(12) 0.060(13) 0.097(16) -0.016(11) 0.039(11) 0.001(10)
C81 0.089(15) 0.14(2) 0.12(2) 0.057(18) 0.059(15) -0.012(15)
Cl1 0.137(7) 0.346(16) 0.178(10) 0.021(10) 0.034(7) -0.107(9)
Cl2 0.67(3) 0.145(10) 0.168(11) 0.028(9) 0.168(15) -0.076(13)
Cl3 0.149(8) 0.258(13) 0.276(13) -0.147(11) 0.072(8) -0.023(8)

loop_
_atom_type_symbol
_atom_type_description
_atom_type_scat_dispersion_real
_atom_type_scat_dispersion_imag
_atom_type_scat_source
C C 0.0033 0.0016 'International Tables Vol C Tables 4.2.6.8 and 6.1.1.4'
H H 0.0000 0.0000 'International Tables Vol C Tables 4.2.6.8 and 6.1.1.4'
N N 0.0061 0.0033 'International Tables Vol C Tables 4.2.6.8 and 6.1.1.4'
O O 0.0106 0.0060 'International Tables Vol C Tables 4.2.6.8 and 6.1.1.4'
Cl Cl 0.1484 0.1585 'International Tables Vol C Tables 4.2.6.8 and 6.1.1.4'
Au Au -2.0133 8.8022 'International Tables Vol C Tables 4.2.6.8 and 6.1.1.4'

loop_
_geom_angle_atom_site_label_1
_geom_angle_atom_site_label_2
_geom_angle_atom_site_label_3
_geom_angle
_geom_angle_site_symmetry_1
_geom_angle_site_symmetry_3
_geom_angle_publ_flag
C1 Au1 O30 179.3(4) . . ?
N5 C1 N2 106.7(13) . . ?
N5 C1 Au1 127.9(12) . . ?
N2 C1 Au1 125.3(13) . . ?
C1 N2 C3 106.7(14) . . ?
C1 N2 C6 125.1(14) . . ?
C3 N2 C6 127.6(15) . . ?
C4 C3 N2 109.3(15) . . ?
C4 C3 H3A 125.4 . . ?
N2 C3 H3A 125.4 . . ?
C3 C4 N5 105.6(15) . . ?
C3 C4 H4A 127.2 . . ?
N5 C4 H4A 127.2 . . ?
C1 N5 C4 111.5(14) . . ?
C1 N5 C18 122.7(14) . . ?
C4 N5 C18 125.8(15) . . ?
C7 C6 C11 129(2) . . ?
C7 C6 N2 112(2) . . ?
C11 C6 N2 118.7(18) . . ?
C6 C7 C12 128(2) . . ?
C6 C7 C8 108(2) . . ?
C12 C7 C8 123(2) . . ?
C9 C8 C7 126(3) . . ?
C9 C8 H8A 117.0 . . ?
C7 C8 H8A 117.0 . . ?
C8 C9 C10 121(3) . . ?
C8 C9 H9A 119.4 . . ?
C10 C9 H9A 119.4 . . ?
C11 C10 C9 119(3) . . ?
C11 C10 H10A 120.5 . . ?
C9 C10 H10A 120.5 . . ?
C10 C11 C6 116(3) . . ?
C10 C11 C15 124(3) . . ?
C6 C11 C15 120(2) . . ?
C7 C12 C14 115(2) . . ?
C7 C12 C13 109(2) . . ?
C14 C12 C13 110.1(15) . . ?
C7 C12 H12A 107.4 . . ?
C14 C12 H12A 107.4 . . ?
C13 C12 H12A 107.4 . . ?
C12 C13 H13A 109.5 . . ?
C12 C13 H13B 109.5 . . ?
H13A C13 H13B 109.5 . . ?
C12 C13 H13C 109.5 . . ?
H13A C13 H13C 109.5 . . ?
H13B C13 H13C 109.5 . . ?
C12 C14 H14A 109.5 . . ?
C12 C14 H14B 109.5 . . ?
H14A C14 H14B 109.5 . . ?
C12 C14 H14C 109.5 . . ?
H14A C14 H14C 109.5 . . ?
H14B C14 H14C 109.5 . . ?
C17 C15 C11 110(2) . . ?
C17 C15 C16 109.1(18) . . ?
C11 C15 C16 111.1(19) . . ?
C17 C15 H15A 108.9 . . ?
C11 C15 H15A 108.9 . . ?
C16 C15 H15A 108.9 . . ?
C15 C16 H16A 109.5 . . ?
C15 C16 H16B 109.5 . . ?
H16A C16 H16B 109.5 . . ?
C15 C16 H16C 109.5 . . ?
H16A C16 H16C 109.5 . . ?
H16B C16 H16C 109.5 . . ?
C15 C17 H17A 109.5 . . ?
C15 C17 H17B 109.5 . . ?
H17A C17 H17B 109.5 . . ?
C15 C17 H17C 109.5 . . ?
H17A C17 H17C 109.5 . . ?
H17B C17 H17C 109.5 . . ?
C23 C18 N5 117.9(14) . . ?
C23 C18 C19 124.6(18) . . ?
N5 C18 C19 117.5(17) . . ?
C20 C19 C18 114(2) . . ?
C20 C19 C24 125(2) . . ?
C18 C19 C24 120.7(19) . . ?
C21 C20 C19 119(2) . . ?
C21 C20 H20A 120.5 . . ?
C19 C20 H20A 120.5 . . ?
C22 C21 C20 124(3) . . ?
C22 C21 H21A 118.2 . . ?
C20 C21 H21A 118.2 . . ?
C21 C22 C23 123(2) . . ?
C21 C22 H22A 118.5 . . ?
C23 C22 H22A 118.5 . . ?
C22 C23 C18 115.2(19) . . ?
C22 C23 C27 121.8(18) . . ?
C18 C23 C27 123.0(16) . . ?
C26 C24 C19 111(2) . . ?
C26 C24 C25 108.1(15) . . ?
C19 C24 C25 109(2) . . ?
C26 C24 H24A 109.5 . . ?
C19 C24 H24A 109.5 . . ?
C25 C24 H24A 109.5 . . ?
C24 C25 H25A 109.5 . . ?
C24 C25 H25B 109.5 . . ?
H25A C25 H25B 109.5 . . ?
C24 C25 H25C 109.5 . . ?
H25A C25 H25C 109.5 . . ?
H25B C25 H25C 109.5 . . ?
C24 C26 H26A 109.5 . . ?
C24 C26 H26B 109.5 . . ?
H26A C26 H26B 109.5 . . ?
C24 C26 H26C 109.5 . . ?
H26A C26 H26C 109.5 . . ?
H26B C26 H26C 109.5 . . ?
C23 C27 C28 111.6(15) . . ?
C23 C27 C29 112.3(14) . . ?
C28 C27 C29 109.1(16) . . ?
C23 C27 H27A 107.9 . . ?
C28 C27 H27A 107.9 . . ?
C29 C27 H27A 107.9 . . ?
C27 C28 H28A 109.5 . . ?
C27 C28 H28B 109.5 . . ?
H28A C28 H28B 109.5 . . ?
C27 C28 H28C 109.5 . . ?
H28A C28 H28C 109.5 . . ?
H28B C28 H28C 109.5 . . ?
C27 C29 H29A 109.5 . . ?
C27 C29 H29B 109.5 . . ?
H29A C29 H29B 109.5 . . ?
C27 C29 H29C 109.5 . . ?
H29A C29 H29C 109.5 . . ?
H29B C29 H29C 109.5 . . ?
C30 O30 Au1 116.5(11) . . ?
O31 C30 O30 124.6(17) . . ?
O31 C30 C31 121.6(16) . . ?
O30 C30 C31 113.8(17) . . ?
C30 C31 H31A 109.5 . . ?
C30 C31 H31B 109.5 . . ?
H31A C31 H31B 109.5 . . ?
C30 C31 H31C 109.5 . . ?
H31A C31 H31C 109.5 . . ?
H31B C31 H31C 109.5 . . ?
C41 Au41 O70 171.6(7) . . ?
N42 C41 N45 105.7(12) . . ?
N42 C41 Au41 127.9(11) . . ?
N45 C41 Au41 126.4(11) . . ?
C41 N42 C44 110.7(13) . . ?
C41 N42 C58 126.5(12) . . ?
C44 N42 C58 122.1(13) . . ?
C44 C43 N45 106.0(12) . . ?
C44 C43 H43A 127.0 . . ?
N45 C43 H43A 127.0 . . ?
C43 C44 N42 106.8(13) . . ?
C43 C44 H44A 126.6 . . ?
N42 C44 H44A 126.6 . . ?
C41 N45 C43 110.6(12) . . ?
C41 N45 C46 127.1(12) . . ?
C43 N45 C46 122.0(12) . . ?
C51 C46 C47 121.2(16) . . ?
C51 C46 N45 120.7(13) . . ?
C47 C46 N45 118.0(14) . . ?
C48 C47 C46 118.1(17) . . ?
C48 C47 C52 122.1(15) . . ?
C46 C47 C52 119.8(15) . . ?
C49 C48 C47 120.3(17) . . ?
C49 C48 H48A 119.9 . . ?
C47 C48 H48A 119.9 . . ?
C50 C49 C48 122.1(18) . . ?
C50 C49 H49A 118.9 . . ?
C48 C49 H49A 118.9 . . ?
C49 C50 C51 118.5(18) . . ?
C49 C50 H50A 120.7 . . ?
C51 C50 H50A 120.7 . . ?
C46 C51 C50 119.7(15) . . ?
C46 C51 C55 122.2(14) . . ?
C50 C51 C55 118.0(16) . . ?
C53 C52 C47 111.6(13) . . ?
C53 C52 C54 108.3(12) . . ?
C47 C52 C54 112.0(14) . . ?
C53 C52 H52A 108.3 . . ?
C47 C52 H52A 108.3 . . ?
C54 C52 H52A 108.3 . . ?
C52 C53 H53A 109.5 . . ?
C52 C53 H53B 109.5 . . ?
H53A C53 H53B 109.5 . . ?
C52 C53 H53C 109.5 . . ?
H53A C53 H53C 109.5 . . ?
H53B C53 H53C 109.5 . . ?
C52 C54 H54A 109.5 . . ?
C52 C54 H54B 109.5 . . ?
H54A C54 H54B 109.5 . . ?
C52 C54 H54C 109.5 . . ?
H54A C54 H54C 109.5 . . ?
H54B C54 H54C 109.5 . . ?
C57 C55 C51 114.0(14) . . ?
C57 C55 C56 111.2(14) . . ?
C51 C55 C56 111.0(13) . . ?
C57 C55 H55A 106.7 . . ?
C51 C55 H55A 106.7 . . ?
C56 C55 H55A 106.7 . . ?
C55 C56 H56A 109.5 . . ?
C55 C56 H56B 109.5 . . ?
H56A C56 H56B 109.5 . . ?
C55 C56 H56C 109.5 . . ?
H56A C56 H56C 109.5 . . ?
H56B C56 H56C 109.5 . . ?
C55 C57 H57A 109.5 . . ?
C55 C57 H57B 109.5 . . ?
H57A C57 H57B 109.5 . . ?
C55 C57 H57C 109.5 . . ?
H57A C57 H57C 109.5 . . ?
H57B C57 H57C 109.5 . . ?
C63 C58 C59 121.6(15) . . ?
C63 C58 N42 120.2(15) . . ?
C59 C58 N42 118.1(15) . . ?
C58 C59 C60 114.4(16) . . ?
C58 C59 C64 122.2(15) . . ?
C60 C59 C64 123.2(17) . . ?
C61 C60 C59 122.7(18) . . ?
C61 C60 H60A 118.7 . . ?
C59 C60 H60A 118.7 . . ?
C60 C61 C62 121.2(19) . . ?
C60 C61 H61A 119.4 . . ?
C62 C61 H61A 119.4 . . ?
C63 C62 C61 119.4(19) . . ?
C63 C62 H62A 120.3 . . ?
C61 C62 H62A 120.3 . . ?
C62 C63 C58 120.5(17) . . ?
C62 C63 C67 119.3(17) . . ?
C58 C63 C67 119.8(15) . . ?
C59 C64 C65 112.4(15) . . ?
C59 C64 C66 113.9(15) . . ?
C65 C64 C66 108.9(14) . . ?
C59 C64 H64A 107.1 . . ?
C65 C64 H64A 107.1 . . ?
C66 C64 H64A 107.1 . . ?
C64 C65 H65A 109.5 . . ?
C64 C65 H65B 109.5 . . ?
H65A C65 H65B 109.5 . . ?
C64 C65 H65C 109.5 . . ?
H65A C65 H65C 109.5 . . ?
H65B C65 H65C 109.5 . . ?
C64 C66 H66A 109.5 . . ?
C64 C66 H66B 109.5 . . ?
H66A C66 H66B 109.5 . . ?
C64 C66 H66C 109.5 . . ?
H66A C66 H66C 109.5 . . ?
H66B C66 H66C 109.5 . . ?
C68 C67 C63 112.9(15) . . ?
C68 C67 C69 109.0(16) . . ?
C63 C67 C69 108.6(15) . . ?
C68 C67 H67A 108.7 . . ?
C63 C67 H67A 108.7 . . ?
C69 C67 H67A 108.7 . . ?
C67 C68 H68A 109.5 . . ?
C67 C68 H68B 109.5 . . ?
H68A C68 H68B 109.5 . . ?
C67 C68 H68C 109.5 . . ?
H68A C68 H68C 109.5 . . ?
H68B C68 H68C 109.5 . . ?
C67 C69 H69A 109.5 . . ?
C67 C69 H69B 109.5 . . ?
H69A C69 H69B 109.5 . . ?
C67 C69 H69C 109.5 . . ?
H69A C69 H69C 109.5 . . ?
H69B C69 H69C 109.5 . . ?
C70 O70 Au41 122(2) . . ?
O70 C70 O71 121(2) . . ?
O70 C70 C71 122(3) . . ?
O71 C70 C71 117(3) . . ?
C70 C71 H71A 109.5 . . ?
C70 C71 H71B 109.5 . . ?
H71A C71 H71B 109.5 . . ?
C70 C71 H71C 109.5 . . ?
H71A C71 H71C 109.5 . . ?
H71B C71 H71C 109.5 . . ?
Cl2 C81 Cl1 116.1(17) . . ?
Cl2 C81 Cl3 106.5(15) . . ?
Cl1 C81 Cl3 107.0(14) . . ?
Cl2 C81 H81A 109.0 . . ?
Cl1 C81 H81A 109.0 . . ?
Cl3 C81 H81A 109.0 . . ?

loop_
_geom_bond_atom_site_label_1
_geom_bond_atom_site_label_2
_geom_bond_distance
_geom_bond_site_symmetry_2
_geom_bond_publ_flag
Au1 C1 1.977(15) . ?
Au1 O30 2.046(10) . ?
C1 N5 1.336(19) . ?
C1 N2 1.372(18) . ?
N2 C3 1.40(2) . ?
N2 C6 1.45(2) . ?
C3 C4 1.34(2) . ?
C3 H3A 0.9500 . ?
C4 N5 1.37(2) . ?
C4 H4A 0.9500 . ?
N5 C18 1.42(2) . ?
C6 C7 1.40(3) . ?
C6 C11 1.40(3) . ?
C7 C12 1.47(3) . ?
C7 C8 1.46(3) . ?
C8 C9 1.29(4) . ?
C8 H8A 0.9500 . ?
C9 C10 1.43(4) . ?
C9 H9A 0.9500 . ?
C10 C11 1.38(3) . ?
C10 H10A 0.9500 . ?
C11 C15 1.52(3) . ?
C12 C14 1.51(2) . ?
C12 C13 1.56(3) . ?
C12 H12A 1.0000 . ?
C13 H13A 0.9800 . ?
C13 H13B 0.9800 . ?
C13 H13C 0.9800 . ?
C14 H14A 0.9800 . ?
C14 H14B 0.9800 . ?
C14 H14C 0.9800 . ?
C15 C17 1.50(3) . ?
C15 C16 1.51(3) . ?
C15 H15A 1.0000 . ?
C16 H16A 0.9800 . ?
C16 H16B 0.9800 . ?
C16 H16C 0.9800 . ?
C17 H17A 0.9800 . ?
C17 H17B 0.9800 . ?
C17 H17C 0.9800 . ?
C18 C23 1.40(2) . ?
C18 C19 1.44(2) . ?
C19 C20 1.42(3) . ?
C19 C24 1.53(3) . ?
C20 C21 1.40(3) . ?
C20 H20A 0.9500 . ?
C21 C22 1.29(3) . ?
C21 H21A 0.9500 . ?
C22 C23 1.39(2) . ?
C22 H22A 0.9500 . ?
C23 C27 1.50(2) . ?
C24 C26 1.52(3) . ?
C24 C25 1.57(3) . ?
C24 H24A 1.0000 . ?
C25 H25A 0.9800 . ?
C25 H25B 0.9800 . ?
C25 H25C 0.9800 . ?
C26 H26A 0.9800 . ?
C26 H26B 0.9800 . ?
C26 H26C 0.9800 . ?
C27 C28 1.51(2) . ?
C27 C29 1.51(2) . ?
C27 H27A 1.0000 . ?
C28 H28A 0.9800 . ?
C28 H28B 0.9800 . ?
C28 H28C 0.9800 . ?
C29 H29A 0.9800 . ?
C29 H29B 0.9800 . ?
C29 H29C 0.9800 . ?
O30 C30 1.294(19) . ?
C30 O31 1.22(2) . ?
C30 C31 1.54(2) . ?
C31 H31A 0.9800 . ?
C31 H31B 0.9800 . ?
C31 H31C 0.9800 . ?
Au41 C41 1.953(14) . ?
Au41 O70 2.059(12) . ?
C41 N42 1.330(17) . ?
C41 N45 1.345(17) . ?
N42 C44 1.414(18) . ?
N42 C58 1.423(18) . ?
C43 C44 1.332(19) . ?
C43 N45 1.417(16) . ?
C43 H43A 0.9500 . ?
C44 H44A 0.9500 . ?
N45 C46 1.436(19) . ?
C46 C51 1.37(2) . ?
C46 C47 1.41(2) . ?
C47 C48 1.38(2) . ?
C47 C52 1.53(2) . ?
C48 C49 1.37(2) . ?
C48 H48A 0.9500 . ?
C49 C50 1.37(2) . ?
C49 H49A 0.9500 . ?
C50 C51 1.41(2) . ?
C50 H50A 0.9500 . ?
C51 C55 1.53(2) . ?
C52 C53 1.51(2) . ?
C52 C54 1.56(2) . ?
C52 H52A 1.0000 . ?
C53 H53A 0.9800 . ?
C53 H53B 0.9800 . ?
C53 H53C 0.9800 . ?
C54 H54A 0.9800 . ?
C54 H54B 0.9800 . ?
C54 H54C 0.9800 . ?
C55 C57 1.50(2) . ?
C55 C56 1.58(2) . ?
C55 H55A 1.0000 . ?
C56 H56A 0.9800 . ?
C56 H56B 0.9800 . ?
C56 H56C 0.9800 . ?
C57 H57A 0.9800 . ?
C57 H57B 0.9800 . ?
C57 H57C 0.9800 . ?
C58 C63 1.39(2) . ?
C58 C59 1.41(2) . ?
C59 C60 1.42(2) . ?
C59 C64 1.48(2) . ?
C60 C61 1.34(3) . ?
C60 H60A 0.9500 . ?
C61 C62 1.36(2) . ?
C61 H61A 0.9500 . ?
C62 C63 1.36(2) . ?
C62 H62A 0.9500 . ?
C63 C67 1.55(2) . ?
C64 C65 1.51(2) . ?
C64 C66 1.56(2) . ?
C64 H64A 1.0000 . ?
C65 H65A 0.9800 . ?
C65 H65B 0.9800 . ?
C65 H65C 0.9800 . ?
C66 H66A 0.9800 . ?
C66 H66B 0.9800 . ?
C66 H66C 0.9800 . ?
C67 C68 1.55(3) . ?
C67 C69 1.56(2) . ?
C67 H67A 1.0000 . ?
C68 H68A 0.9800 . ?
C68 H68B 0.9800 . ?
C68 H68C 0.9800 . ?
C69 H69A 0.9800 . ?
C69 H69B 0.9800 . ?
C69 H69C 0.9800 . ?
O70 C70 1.12(3) . ?
C70 O71 1.23(3) . ?
C70 C71 1.50(3) . ?
C71 H71A 0.9800 . ?
C71 H71B 0.9800 . ?
C71 H71C 0.9800 . ?
C81 Cl2 1.58(2) . ?
C81 Cl1 1.61(2) . ?
C81 Cl3 1.85(3) . ?
C81 H81A 1.0000 . ?

loop_
_geom_torsion_atom_site_label_1
_geom_torsion_atom_site_label_2
_geom_torsion_atom_site_label_3
_geom_torsion_atom_site_label_4
_geom_torsion
_geom_torsion_site_symmetry_1
_geom_torsion_site_symmetry_2
_geom_torsion_site_symmetry_3
_geom_torsion_site_symmetry_4
_geom_torsion_publ_flag
N5 C1 N2 C3 -2.9(14) . . . . ?
Au1 C1 N2 C3 174.5(9) . . . . ?
N5 C1 N2 C6 -174.8(15) . . . . ?
Au1 C1 N2 C6 3(2) . . . . ?
C1 N2 C3 C4 4.9(15) . . . . ?
C6 N2 C3 C4 176.5(15) . . . . ?
N2 C3 C4 N5 -4.8(16) . . . . ?
N2 C1 N5 C4 0.0(15) . . . . ?
Au1 C1 N5 C4 -177.4(9) . . . . ?
N2 C1 N5 C18 178.9(12) . . . . ?
Au1 C1 N5 C18 2(2) . . . . ?
C3 C4 N5 C1 3.0(16) . . . . ?
C3 C4 N5 C18 -175.8(14) . . . . ?
C1 N2 C6 C7 85(2) . . . . ?
C3 N2 C6 C7 -84.8(19) . . . . ?
C1 N2 C6 C11 -95.3(19) . . . . ?
C3 N2 C6 C11 95(2) . . . . ?
C11 C6 C7 C12 180(2) . . . . ?
N2 C6 C7 C12 -1(3) . . . . ?
C11 C6 C7 C8 7(3) . . . . ?
N2 C6 C7 C8 -173.9(17) . . . . ?
C6 C7 C8 C9 -1(4) . . . . ?
C12 C7 C8 C9 -175(3) . . . . ?
C7 C8 C9 C10 -5(5) . . . . ?
C8 C9 C10 C11 6(4) . . . . ?
C9 C10 C11 C6 -1(3) . . . . ?
C9 C10 C11 C15 -180(2) . . . . ?
C7 C6 C11 C10 -6(3) . . . . ?
N2 C6 C11 C10 174.8(18) . . . . ?
C7 C6 C11 C15 172.6(19) . . . . ?
N2 C6 C11 C15 -7(3) . . . . ?
C6 C7 C12 C14 -115(2) . . . . ?
C8 C7 C12 C14 57(3) . . . . ?
C6 C7 C12 C13 121(2) . . . . ?
C8 C7 C12 C13 -67(3) . . . . ?
C10 C11 C15 C17 -77(3) . . . . ?
C6 C11 C15 C17 105(2) . . . . ?
C10 C11 C15 C16 44(3) . . . . ?
C6 C11 C15 C16 -134.2(19) . . . . ?
C1 N5 C18 C23 -87.6(17) . . . . ?
C4 N5 C18 C23 91.1(18) . . . . ?
C1 N5 C18 C19 91.2(18) . . . . ?
C4 N5 C18 C19 -90.1(18) . . . . ?
C23 C18 C19 C20 0(2) . . . . ?
N5 C18 C19 C20 -179.1(16) . . . . ?
C23 C18 C19 C24 179.0(17) . . . . ?
N5 C18 C19 C24 0(2) . . . . ?
C18 C19 C20 C21 1(3) . . . . ?
C24 C19 C20 C21 -179(2) . . . . ?
C19 C20 C21 C22 -3(4) . . . . ?
C20 C21 C22 C23 4(4) . . . . ?
C21 C22 C23 C18 -3(3) . . . . ?
C21 C22 C23 C27 177(2) . . . . ?
N5 C18 C23 C22 -179.7(15) . . . . ?
C19 C18 C23 C22 2(2) . . . . ?
N5 C18 C23 C27 0(2) . . . . ?
C19 C18 C23 C27 -178.4(15) . . . . ?
C20 C19 C24 C26 77(3) . . . . ?
C18 C19 C24 C26 -103(2) . . . . ?
C20 C19 C24 C25 -42(3) . . . . ?
C18 C19 C24 C25 138.3(17) . . . . ?
C22 C23 C27 C28 68(2) . . . . ?
C18 C23 C27 C28 -111.8(18) . . . . ?
C22 C23 C27 C29 -55(2) . . . . ?
C18 C23 C27 C29 125.4(18) . . . . ?
Au1 O30 C30 O31 -4(2) . . . . ?
Au1 O30 C30 C31 175.6(11) . . . . ?
N45 C41 N42 C44 4.0(16) . . . . ?
Au41 C41 N42 C44 -175.5(11) . . . . ?
N45 C41 N42 C58 174.1(14) . . . . ?
Au41 C41 N42 C58 -5(2) . . . . ?
N45 C43 C44 N42 0.1(16) . . . . ?
C41 N42 C44 C43 -2.6(17) . . . . ?
C58 N42 C44 C43 -173.2(13) . . . . ?
N42 C41 N45 C43 -4.0(16) . . . . ?
Au41 C41 N45 C43 175.6(10) . . . . ?
N42 C41 N45 C46 -178.2(13) . . . . ?
Au41 C41 N45 C46 1(2) . . . . ?
C44 C43 N45 C41 2.4(16) . . . . ?
C44 C43 N45 C46 177.0(13) . . . . ?
C41 N45 C46 C51 78(2) . . . . ?
C43 N45 C46 C51 -95.6(17) . . . . ?
C41 N45 C46 C47 -100.3(17) . . . . ?
C43 N45 C46 C47 86.1(17) . . . . ?
C51 C46 C47 C48 2(2) . . . . ?
N45 C46 C47 C48 -179.3(13) . . . . ?
C51 C46 C47 C52 -175.9(13) . . . . ?
N45 C46 C47 C52 2(2) . . . . ?
C46 C47 C48 C49 -2(2) . . . . ?
C52 C47 C48 C49 176.6(14) . . . . ?
C47 C48 C49 C50 1(3) . . . . ?
C48 C49 C50 C51 0(3) . . . . ?
C47 C46 C51 C50 -2(2) . . . . ?
N45 C46 C51 C50 179.8(13) . . . . ?
C47 C46 C51 C55 -179.0(13) . . . . ?
N45 C46 C51 C55 3(2) . . . . ?
C49 C50 C51 C46 1(2) . . . . ?
C49 C50 C51 C55 178.0(14) . . . . ?
C48 C47 C52 C53 -86.9(17) . . . . ?
C46 C47 C52 C53 91.3(16) . . . . ?
C48 C47 C52 C54 35(2) . . . . ?
C46 C47 C52 C54 -147.1(14) . . . . ?
C46 C51 C55 C57 116.0(18) . . . . ?
C50 C51 C55 C57 -61.2(19) . . . . ?
C46 C51 C55 C56 -117.5(16) . . . . ?
C50 C51 C55 C56 65.4(18) . . . . ?
C41 N42 C58 C63 90.0(18) . . . . ?
C44 N42 C58 C63 -100.9(17) . . . . ?
C41 N42 C58 C59 -86.5(19) . . . . ?
C44 N42 C58 C59 82.5(17) . . . . ?
C63 C58 C59 C60 -1(2) . . . . ?
N42 C58 C59 C60 175.4(13) . . . . ?
C63 C58 C59 C64 -177.5(14) . . . . ?
N42 C58 C59 C64 -1(2) . . . . ?
C58 C59 C60 C61 3(2) . . . . ?
C64 C59 C60 C61 179.2(16) . . . . ?
C59 C60 C61 C62 -5(3) . . . . ?
C60 C61 C62 C63 6(3) . . . . ?
C61 C62 C63 C58 -4(2) . . . . ?
C61 C62 C63 C67 -176.9(16) . . . . ?
C59 C58 C63 C62 2(2) . . . . ?
N42 C58 C63 C62 -174.6(14) . . . . ?
C59 C58 C63 C67 174.6(14) . . . . ?
N42 C58 C63 C67 -2(2) . . . . ?
C58 C59 C64 C65 106.3(18) . . . . ?
C60 C59 C64 C65 -70(2) . . . . ?
C58 C59 C64 C66 -129.3(16) . . . . ?
C60 C59 C64 C66 55(2) . . . . ?
C62 C63 C67 C68 60(2) . . . . ?
C58 C63 C67 C68 -113.1(18) . . . . ?
C62 C63 C67 C69 -61(2) . . . . ?
C58 C63 C67 C69 125.8(16) . . . . ?
C41 Au41 O70 C70 -174(3) . . . . ?
Au41 O70 C70 C71 -171.7(13) . . . . ?
